data_4069464
loop_
_publ_author_name
'Tauchman, Ji\<r\'i'
'C\'isa\<rov\'a, Ivana'
'\<St\<epni\<cka, Petr'

_publ_section_title
;
 Phosphinoferrocenyl Carboxamides Bearing Glycine Pendant Groups:
 Synthesis, Palladium(II) Complexes, and Catalytic Use in Polar and
 Aqueous Reaction Media
;
_journal_issue 11
_journal_name_full Organometallics
_journal_page_first 3288
_journal_paper_doi 10.1021/om900209j
_journal_volume 28
_journal_year 2009
_chemical_formula_moiety 'C35 H36 Cl Fe N2 O3 P Pd'
_chemical_formula_sum 'C35 H36 Cl Fe N2 O3 P Pd'
_chemical_formula_weight 761.33
_chemical_name_systematic
; 
 ? 
;
_space_group_IT_number 29
_symmetry_cell_setting orthorhombic
_symmetry_space_group_name_Hall 'P 2c -2ac'
_symmetry_space_group_name_H-M 'P c a 21'
_atom_sites_solution_hydrogens geom
_atom_sites_solution_primary direct
_atom_sites_solution_secondary difmap
_audit_creation_method SHELXL-97
_cell_angle_alpha 90.00
_cell_angle_beta 90.00
_cell_angle_gamma 90.00
_cell_formula_units_Z 8
_cell_length_a 17.1588(1)
_cell_length_b 14.1784(2)
_cell_length_c 26.8028(3)
_cell_measurement_reflns_used 79143
_cell_measurement_temperature 150(2)
_cell_measurement_theta_max 26.02
_cell_measurement_theta_min 1.00
_cell_volume 6520.70(12)
_computing_cell_refinement 'HKL Scalepack (Otwinowski & Minor, 1997)'
_computing_data_collection 'Collect (Nonius BV, 1997-2000)'
_computing_data_reduction 'HKL Denzo and Scalepack (Otwinowski & Minor, 1997)'
_computing_molecular_graphics 'PLATON (Spek, 2001)'
_computing_structure_refinement 'SHELXL-97 (Sheldrick, 1997)'
_computing_structure_solution 'SIR97 (Altomare et al., 1994)'
_diffrn_ambient_temperature 150(2)
_diffrn_detector_area_resol_mean 9.091
_diffrn_measured_fraction_theta_full 0.981
_diffrn_measured_fraction_theta_max 0.981
_diffrn_measurement_device_type KappaCCD
_diffrn_measurement_method '\w and \p scans to fill the Ewald sphere'
_diffrn_radiation_monochromator 'horizontally mounted graphite crystal'
_diffrn_radiation_source 'fine-focus sealed tube'
_diffrn_radiation_type MoK\a
_diffrn_radiation_wavelength 0.71073
_diffrn_reflns_av_R_equivalents 0.0509
_diffrn_reflns_av_sigmaI/netI 0.0335
_diffrn_reflns_limit_h_max 21
_diffrn_reflns_limit_h_min -21
_diffrn_reflns_limit_k_max 16
_diffrn_reflns_limit_k_min -17
_diffrn_reflns_limit_l_max 32
_diffrn_reflns_limit_l_min -33
_diffrn_reflns_number 92014
_diffrn_reflns_theta_full 26.22
_diffrn_reflns_theta_max 26.22
_diffrn_reflns_theta_min 1.86
_diffrn_standards_number 0
_exptl_absorpt_coefficient_mu 1.165
_exptl_absorpt_correction_T_max 0.907
_exptl_absorpt_correction_T_min 0.740
_exptl_absorpt_correction_type gaussian
_exptl_absorpt_process_details
; 
gaussian absorption correction from 
indexed crystal shape 
;
_exptl_crystal_colour orange
_exptl_crystal_density_diffrn 1.551
_exptl_crystal_density_method 'not measured'
_exptl_crystal_description bar
_exptl_crystal_F_000 3104
_exptl_crystal_size_max 0.40
_exptl_crystal_size_mid 0.10
_exptl_crystal_size_min 0.08
_refine_diff_density_max 0.513
_refine_diff_density_min -0.654
_refine_diff_density_rms 0.067
_refine_ls_abs_structure_details 'Flack H D (1983), Acta Cryst. A39, 876-881'
_refine_ls_abs_structure_Flack 0.00(3)
_refine_ls_extinction_method none
_refine_ls_goodness_of_fit_ref 1.037
_refine_ls_hydrogen_treatment constr
_refine_ls_matrix_type full
_refine_ls_number_parameters 802
_refine_ls_number_reflns 12863
_refine_ls_number_restraints 1
_refine_ls_restrained_S_all 1.037
_refine_ls_R_factor_all 0.0412
_refine_ls_R_factor_gt 0.0306
_refine_ls_shift/su_max 0.001
_refine_ls_shift/su_mean 0.000
_refine_ls_structure_factor_coef Fsqd
_refine_ls_weighting_details 'calc w=1/[\s^2^(Fo^2^)+(0.0305P)^2^+4.4656P] where P=(Fo^2^+2Fc^2^)/3'
_refine_ls_weighting_scheme calc
_refine_ls_wR_factor_gt 0.0640
_refine_ls_wR_factor_ref 0.0688
_reflns_number_gt 11209
_reflns_number_total 12863
_reflns_threshold_expression >2sigma(I)
_cod_data_source_file om900209j_si_002.cif
_cod_data_source_block jt24c
_cod_depositor_comments
;
The following automatic conversions were performed:
'_atom_site_symetry_multiplicity' tag replaced with
'_atom_site_symmetry_multiplicity'.

Automatic conversion script
Id: cif_correct_tags 1440 2010-10-19 06:21:57Z saulius 
;
_cod_original_sg_symbol_H-M Pca21
_cod_database_code 4069464

loop_
_symmetry_equiv_pos_as_xyz
'x, y, z'
'-x, -y, z+1/2'
'-x+1/2, y, z+1/2'
'x+1/2, -y, z'

loop_
_atom_site_label
_atom_site_type_symbol
_atom_site_fract_x
_atom_site_fract_y
_atom_site_fract_z
_atom_site_U_iso_or_equiv
_atom_site_adp_type
_atom_site_occupancy
_atom_site_symmetry_multiplicity
_atom_site_calc_flag
_atom_site_refinement_flags
Pd1 Pd 0.146935(15) 0.261232(17) 0.365567(9) 0.02042(7) Uani 1 1 d .
Cl1 Cl 0.18029(6) 0.09941(6) 0.34777(4) 0.0318(2) Uani 1 1 d .
Fe1 Fe 0.14951(3) 0.26222(3) 0.211164(19) 0.01880(13) Uani 1 1 d .
P1 P 0.03897(5) 0.25015(6) 0.31723(4) 0.01920(19) Uani 1 1 d .
N11 N 0.1695(2) 0.4355(2) 0.10120(12) 0.0337(8) Uani 1 1 d .
H1N H 0.1455 0.4820 0.1228 0.09(2) Uiso 1 1 d R
N12 N 0.25288(18) 0.2818(2) 0.40658(12) 0.0267(7) Uani 1 1 d .
O11 O 0.23456(18) 0.3027(2) 0.08130(11) 0.0388(7) Uani 1 1 d .
O12 O 0.08883(19) 0.3940(4) -0.02008(13) 0.0877(16) Uani 1 1 d .
O13 O 0.0513(2) 0.3451(2) 0.05426(11) 0.0459(8) Uani 1 1 d .
C1 C 0.0571(2) 0.2174(3) 0.25245(14) 0.0215(8) Uani 1 1 d .
C2 C 0.1025(2) 0.1386(3) 0.23550(15) 0.0221(8) Uani 1 1 d .
H2 H 0.1270 0.0944 0.2558 0.027 Uiso 1 1 calc R
C3 C 0.1036(2) 0.1397(3) 0.18282(15) 0.0257(9) Uani 1 1 d .
H3 H 0.1290 0.0964 0.1625 0.031 Uiso 1 1 calc R
C4 C 0.0593(2) 0.2185(3) 0.16625(15) 0.0252(8) Uani 1 1 d .
H4 H 0.0507 0.2358 0.1332 0.030 Uiso 1 1 calc R
C5 C 0.0305(2) 0.2662(2) 0.20906(14) 0.0221(8) Uani 1 1 d .
H5 H -0.0004 0.3200 0.2089 0.027 Uiso 1 1 calc R
C6 C 0.2220(2) 0.3415(2) 0.16739(14) 0.0233(8) Uani 1 1 d .
C7 C 0.1936(2) 0.3967(2) 0.20773(15) 0.0263(8) Uani 1 1 d .
H7 H 0.1650 0.4522 0.2051 0.032 Uiso 1 1 calc R
C8 C 0.2168(2) 0.3521(3) 0.25294(15) 0.0250(8) Uani 1 1 d .
H8 H 0.2057 0.3731 0.2850 0.030 Uiso 1 1 calc R
C9 C 0.2594(2) 0.2703(3) 0.24047(16) 0.0277(9) Uani 1 1 d .
H9 H 0.2818 0.2285 0.2630 0.033 Uiso 1 1 calc R
C10 C 0.2622(2) 0.2625(3) 0.18756(15) 0.0262(9) Uani 1 1 d .
H10 H 0.2861 0.2146 0.1695 0.031 Uiso 1 1 calc R
C11 C 0.2094(2) 0.3573(3) 0.11303(15) 0.0284(9) Uani 1 1 d .
C12 C -0.0224(2) 0.3531(2) 0.30730(14) 0.0216(8) Uani 1 1 d .
C13 C -0.1014(2) 0.3553(2) 0.31939(14) 0.0248(8) Uani 1 1 d .
H13 H -0.1249 0.3026 0.3336 0.030 Uiso 1 1 calc R
C14 C -0.1453(2) 0.4359(3) 0.31037(15) 0.0312(9) Uani 1 1 d .
H14 H -0.1979 0.4366 0.3187 0.037 Uiso 1 1 calc R
C15 C -0.1123(3) 0.5143(3) 0.2894(2) 0.0302(10) Uani 1 1 d .
H15 H -0.1421 0.5679 0.2836 0.036 Uiso 1 1 calc R
C16 C -0.0329(3) 0.5131(3) 0.27683(17) 0.0283(11) Uani 1 1 d .
H16 H -0.0101 0.5655 0.2619 0.034 Uiso 1 1 calc R
C17 C 0.0111(2) 0.4340(2) 0.28662(14) 0.0242(8) Uani 1 1 d .
H17 H 0.0641 0.4344 0.2793 0.029 Uiso 1 1 calc R
C18 C -0.0273(2) 0.1627(2) 0.34272(14) 0.0235(8) Uani 1 1 d .
C19 C -0.0289(3) 0.1508(3) 0.39410(15) 0.0310(9) Uani 1 1 d .
H19 H 0.0064 0.1834 0.4140 0.037 Uiso 1 1 calc R
C20 C -0.0827(3) 0.0906(3) 0.41617(17) 0.0400(11) Uani 1 1 d .
H20 H -0.0835 0.0832 0.4506 0.048 Uiso 1 1 calc R
C21 C -0.1352(3) 0.0417(3) 0.38666(17) 0.0372(10) Uani 1 1 d .
H21 H -0.1724 0.0029 0.4013 0.045 Uiso 1 1 calc R
C22 C -0.1321(3) 0.0507(3) 0.33543(18) 0.0403(11) Uani 1 1 d .
H22 H -0.1662 0.0164 0.3155 0.048 Uiso 1 1 calc R
C23 C -0.0783(2) 0.1109(3) 0.31343(16) 0.0304(9) Uani 1 1 d .
H23 H -0.0765 0.1166 0.2789 0.037 Uiso 1 1 calc R
C24 C 0.1536(3) 0.4581(3) 0.04943(17) 0.0450(13) Uani 1 1 d .
H24A H 0.2020 0.4547 0.0309 0.054 Uiso 1 1 calc R
H24B H 0.1351 0.5227 0.0476 0.054 Uiso 1 1 calc R
C25 C 0.0951(3) 0.3956(4) 0.02452(18) 0.0456(13) Uani 1 1 d .
C26 C -0.0059(3) 0.2849(4) 0.0302(2) 0.0599(15) Uani 1 1 d .
H26A H -0.0402 0.3227 0.0102 0.090 Uiso 1 1 calc R
H26B H -0.0357 0.2523 0.0552 0.090 Uiso 1 1 calc R
H26C H 0.0202 0.2397 0.0094 0.090 Uiso 1 1 calc R
C27 C 0.1281(2) 0.3936(3) 0.39042(14) 0.0283(9) Uani 1 1 d .
C28 C 0.1982(2) 0.4394(3) 0.40336(15) 0.0292(9) Uani 1 1 d .
C29 C 0.1982(3) 0.5308(3) 0.42219(16) 0.0351(10) Uani 1 1 d .
H29 H 0.2452 0.5598 0.4303 0.042 Uiso 1 1 calc R
C30 C 0.1293(3) 0.5785(3) 0.42889(16) 0.0410(11) Uani 1 1 d .
H30 H 0.1294 0.6407 0.4398 0.049 Uiso 1 1 calc R
C31 C 0.0599(3) 0.5329(3) 0.41920(17) 0.0376(11) Uani 1 1 d .
H31 H 0.0130 0.5637 0.4252 0.045 Uiso 1 1 calc R
C32 C 0.0592(3) 0.4408(3) 0.40048(16) 0.0346(10) Uani 1 1 d .
H32 H 0.0118 0.4109 0.3947 0.042 Uiso 1 1 calc R
C33 C 0.2715(2) 0.3838(3) 0.39756(15) 0.0297(9) Uani 1 1 d .
H33A H 0.3102 0.4053 0.4213 0.036 Uiso 1 1 calc R
H33B H 0.2923 0.3920 0.3642 0.036 Uiso 1 1 calc R
C34 C 0.2378(3) 0.2649(3) 0.46016(16) 0.0373(10) Uani 1 1 d .
H34A H 0.2244 0.1998 0.4652 0.056 Uiso 1 1 calc R
H34B H 0.1956 0.3041 0.4711 0.056 Uiso 1 1 calc R
H34C H 0.2838 0.2797 0.4790 0.056 Uiso 1 1 calc R
C35 C 0.3212(2) 0.2249(3) 0.39104(19) 0.0425(11) Uani 1 1 d .
H35A H 0.3667 0.2467 0.4083 0.064 Uiso 1 1 calc R
H35B H 0.3289 0.2315 0.3557 0.064 Uiso 1 1 calc R
H35C H 0.3121 0.1598 0.3990 0.064 Uiso 1 1 calc R
Pd2 Pd 0.598974(15) 0.232204(17) 0.123048(10) 0.02097(7) Uani 1 1 d .
Cl2 Cl 0.56146(6) 0.39240(6) 0.14149(4) 0.0331(2) Uani 1 1 d .
Fe2 Fe 0.59891(3) 0.23709(3) 0.27994(2) 0.01977(13) Uani 1 1 d .
P2 P 0.70668(6) 0.24660(6) 0.17109(4) 0.0197(2) Uani 1 1 d .
N21 N 0.5807(2) 0.0695(2) 0.39417(13) 0.0350(8) Uani 1 1 d .
H2N H 0.5989 0.0216 0.3691 0.040(12) Uiso 1 1 d R
N22 N 0.49159(19) 0.2074(2) 0.08301(12) 0.0262(7) Uani 1 1 d .
O21 O 0.51774(18) 0.2058(2) 0.41196(11) 0.0397(7) Uani 1 1 d .
O22 O 0.64031(19) 0.1279(3) 0.51842(12) 0.0624(10) Uani 1 1 d .
O23 O 0.6996(2) 0.1554(2) 0.44538(11) 0.0457(8) Uani 1 1 d .
C41 C 0.6900(2) 0.2793(2) 0.23536(14) 0.0203(8) Uani 1 1 d .
C42 C 0.7179(2) 0.2328(2) 0.27944(14) 0.0229(9) Uani 1 1 d .
H42 H 0.7486 0.1788 0.2800 0.027 Uiso 1 1 calc R
C43 C 0.6914(2) 0.2823(3) 0.32168(15) 0.0283(9) Uani 1 1 d .
H43 H 0.7015 0.2663 0.3547 0.034 Uiso 1 1 calc R
C44 C 0.6465(2) 0.3607(3) 0.30551(15) 0.0254(9) Uani 1 1 d .
H44 H 0.6225 0.4051 0.3259 0.031 Uiso 1 1 calc R
C45 C 0.6447(2) 0.3592(3) 0.25245(15) 0.0242(9) Uani 1 1 d .
H45 H 0.6189 0.4023 0.2322 0.029 Uiso 1 1 calc R
C46 C 0.5290(2) 0.1610(2) 0.32682(15) 0.0247(8) Uani 1 1 d .
C47 C 0.4872(2) 0.2382(3) 0.30541(16) 0.0268(9) Uani 1 1 d .
H47 H 0.4636 0.2869 0.3231 0.032 Uiso 1 1 calc R
C48 C 0.4875(2) 0.2284(3) 0.25268(16) 0.0295(9) Uani 1 1 d .
H48 H 0.4644 0.2689 0.2298 0.035 Uiso 1 1 calc R
C49 C 0.5302(2) 0.1442(3) 0.24136(15) 0.0273(9) Uani 1 1 d .
H49 H 0.5396 0.1206 0.2095 0.033 Uiso 1 1 calc R
C50 C 0.5556(2) 0.1031(2) 0.28624(15) 0.0258(8) Uani 1 1 d .
H50 H 0.5846 0.0480 0.2892 0.031 Uiso 1 1 calc R
C51 C 0.5418(2) 0.1485(3) 0.38073(15) 0.0291(9) Uani 1 1 d .
C52 C 0.7699(2) 0.1445(2) 0.18040(13) 0.0210(8) Uani 1 1 d .
C53 C 0.8487(2) 0.1444(2) 0.16865(14) 0.0263(8) Uani 1 1 d .
H53 H 0.8713 0.1976 0.1544 0.032 Uiso 1 1 calc R
C54 C 0.8938(2) 0.0651(3) 0.17810(15) 0.0308(9) Uani 1 1 d .
H54 H 0.9464 0.0648 0.1696 0.037 Uiso 1 1 calc R
C55 C 0.8606(2) -0.0138(3) 0.2003(2) 0.0299(10) Uani 1 1 d .
H55 H 0.8913 -0.0660 0.2076 0.036 Uiso 1 1 calc R
C56 C 0.7820(3) -0.0151(3) 0.21139(18) 0.0290(11) Uani 1 1 d .
H56 H 0.7596 -0.0684 0.2256 0.035 Uiso 1 1 calc R
C57 C 0.7369(2) 0.0631(2) 0.20127(15) 0.0243(8) Uani 1 1 d .
H57 H 0.6839 0.0619 0.2084 0.029 Uiso 1 1 calc R
C58 C 0.7718(2) 0.3368(2) 0.14618(14) 0.0215(8) Uani 1 1 d .
C59 C 0.7740(3) 0.3483(3) 0.09471(16) 0.0332(10) Uani 1 1 d .
H59 H 0.7405 0.3136 0.0745 0.040 Uiso 1 1 calc R
C60 C 0.8263(3) 0.4115(3) 0.07326(17) 0.0385(11) Uani 1 1 d .
H60 H 0.8280 0.4189 0.0388 0.046 Uiso 1 1 calc R
C61 C 0.8756(2) 0.4630(3) 0.10344(16) 0.0373(11) Uani 1 1 d .
H61 H 0.9111 0.5046 0.0892 0.045 Uiso 1 1 calc R
C62 C 0.8724(3) 0.4531(3) 0.15421(17) 0.0384(11) Uani 1 1 d .
H62 H 0.9053 0.4890 0.1742 0.046 Uiso 1 1 calc R
C63 C 0.8209(2) 0.3904(3) 0.17629(16) 0.0331(9) Uani 1 1 d .
H63 H 0.8191 0.3842 0.2108 0.040 Uiso 1 1 calc R
C64 C 0.5929(3) 0.0494(3) 0.44603(18) 0.0469(12) Uani 1 1 d .
H64A H 0.6143 -0.0137 0.4487 0.056 Uiso 1 1 calc R
H64B H 0.5424 0.0487 0.4624 0.056 Uiso 1 1 calc R
C65 C 0.6450(3) 0.1152(3) 0.47446(19) 0.0441(12) Uani 1 1 d .
C66 C 0.7540(3) 0.2151(4) 0.4703(2) 0.0569(14) Uani 1 1 d .
H66A H 0.7264 0.2640 0.4877 0.085 Uiso 1 1 calc R
H66B H 0.7885 0.2429 0.4463 0.085 Uiso 1 1 calc R
H66C H 0.7836 0.1785 0.4938 0.085 Uiso 1 1 calc R
C67 C 0.6237(2) 0.1039(3) 0.09482(14) 0.0258(8) Uani 1 1 d .
C68 C 0.5569(2) 0.0551(3) 0.07967(16) 0.0286(9) Uani 1 1 d .
C69 C 0.5616(3) -0.0334(3) 0.05719(17) 0.0371(10) Uani 1 1 d .
H69 H 0.5164 -0.0649 0.0479 0.045 Uiso 1 1 calc R
C70 C 0.6338(3) -0.0744(3) 0.04868(17) 0.0438(12) Uani 1 1 d .
H70 H 0.6372 -0.1347 0.0351 0.053 Uiso 1 1 calc R
C71 C 0.7010(3) -0.0246(3) 0.06057(17) 0.0397(11) Uani 1 1 d .
H71 H 0.7497 -0.0503 0.0535 0.048 Uiso 1 1 calc R
C72 C 0.6956(2) 0.0646(3) 0.08322(15) 0.0287(9) Uani 1 1 d .
H72 H 0.7409 0.0979 0.0906 0.034 Uiso 1 1 calc R
C73 C 0.4804(2) 0.1033(3) 0.08662(16) 0.0329(9) Uani 1 1 d .
H73A H 0.4440 0.0825 0.0612 0.039 Uiso 1 1 calc R
H73B H 0.4589 0.0873 0.1190 0.039 Uiso 1 1 calc R
C74 C 0.4223(2) 0.2553(3) 0.10301(19) 0.0414(11) Uani 1 1 d .
H74A H 0.4281 0.3223 0.0991 0.062 Uiso 1 1 calc R
H74B H 0.4166 0.2404 0.1378 0.062 Uiso 1 1 calc R
H74C H 0.3769 0.2346 0.0852 0.062 Uiso 1 1 calc R
C75 C 0.5013(3) 0.2352(3) 0.03023(18) 0.0436(11) Uani 1 1 d .
H75A H 0.4535 0.2241 0.0125 0.065 Uiso 1 1 calc R
H75B H 0.5423 0.1985 0.0154 0.065 Uiso 1 1 calc R
H75C H 0.5144 0.3009 0.0284 0.065 Uiso 1 1 calc R

loop_
_atom_site_aniso_label
_atom_site_aniso_U_11
_atom_site_aniso_U_22
_atom_site_aniso_U_33
_atom_site_aniso_U_23
_atom_site_aniso_U_13
_atom_site_aniso_U_12
Pd1 0.01813(14) 0.02072(13) 0.02241(15) -0.00047(14) -0.00119(11) -0.00054(10)
Cl1 0.0321(5) 0.0211(4) 0.0421(6) -0.0002(4) -0.0074(4) 0.0008(4)
Fe1 0.0173(3) 0.0180(3) 0.0211(3) -0.0005(2) 0.0009(2) -0.00193(18)
P1 0.0153(5) 0.0197(4) 0.0226(5) -0.0009(4) 0.0006(4) -0.0014(4)
N11 0.051(2) 0.0262(17) 0.0237(18) 0.0050(14) -0.0005(16) 0.0037(16)
N12 0.0215(17) 0.0261(16) 0.0324(19) -0.0004(14) -0.0033(14) -0.0011(13)
O11 0.0488(19) 0.0397(17) 0.0278(16) -0.0040(13) 0.0055(14) 0.0109(15)
O12 0.032(2) 0.203(5) 0.028(2) 0.003(2) -0.0002(15) 0.006(2)
O13 0.062(2) 0.0400(17) 0.0356(17) -0.0001(13) -0.0165(16) 0.0022(16)
C1 0.0164(19) 0.0237(19) 0.024(2) -0.0001(15) -0.0002(15) -0.0020(14)
C2 0.021(2) 0.0199(18) 0.026(2) -0.0025(15) 0.0027(15) -0.0046(14)
C3 0.024(2) 0.0216(19) 0.031(2) -0.0084(16) 0.0047(16) -0.0055(14)
C4 0.023(2) 0.0279(19) 0.025(2) -0.0006(16) -0.0043(16) -0.0082(15)
C5 0.0190(19) 0.0217(18) 0.026(2) -0.0004(15) -0.0021(17) -0.0016(14)
C6 0.023(2) 0.0205(18) 0.027(2) 0.0024(15) -0.0003(17) -0.0052(14)
C7 0.027(2) 0.0190(18) 0.033(2) -0.0022(16) 0.0071(17) -0.0027(14)
C8 0.025(2) 0.0250(19) 0.025(2) -0.0009(15) 0.0006(16) -0.0094(15)
C9 0.017(2) 0.031(2) 0.036(2) 0.0039(17) -0.0065(17) -0.0063(15)
C10 0.018(2) 0.0242(19) 0.036(2) 0.0002(16) 0.0040(17) -0.0031(15)
C11 0.029(2) 0.0249(19) 0.031(2) -0.0013(17) 0.0056(18) -0.0044(15)
C12 0.0185(19) 0.0217(18) 0.0245(19) -0.0021(14) -0.0043(15) 0.0006(13)
C13 0.023(2) 0.0203(17) 0.031(2) -0.0015(15) -0.0007(17) -0.0037(15)
C14 0.021(2) 0.028(2) 0.044(2) -0.0048(17) 0.001(2) 0.0013(17)
C15 0.025(2) 0.0236(18) 0.042(3) -0.004(2) -0.005(2) 0.0061(16)
C16 0.030(2) 0.0186(18) 0.036(3) -0.0009(16) -0.002(2) -0.0003(16)
C17 0.0176(18) 0.0241(18) 0.031(2) -0.0034(17) 0.0034(17) -0.0006(14)
C18 0.021(2) 0.0195(18) 0.030(2) 0.0005(15) 0.0002(17) 0.0008(15)
C19 0.034(2) 0.031(2) 0.028(2) -0.0004(17) 0.0008(18) -0.0072(18)
C20 0.048(3) 0.038(2) 0.034(2) 0.0048(19) 0.010(2) -0.011(2)
C21 0.037(3) 0.029(2) 0.046(3) 0.0040(18) 0.009(2) -0.0087(18)
C22 0.035(2) 0.036(2) 0.050(3) -0.006(2) 0.001(2) -0.0168(19)
C23 0.033(2) 0.029(2) 0.029(2) -0.0002(17) 0.0024(18) -0.0082(16)
C24 0.069(4) 0.035(3) 0.031(3) 0.0090(19) 0.002(2) 0.010(2)
C25 0.032(3) 0.080(3) 0.025(3) -0.006(2) -0.0032(19) 0.032(2)
C26 0.052(3) 0.065(3) 0.063(4) -0.014(3) -0.025(3) 0.015(3)
C27 0.033(2) 0.030(2) 0.022(2) -0.0027(16) -0.0026(18) 0.0048(18)
C28 0.039(2) 0.0233(19) 0.026(2) 0.0021(16) -0.0095(18) -0.0041(17)
C29 0.047(3) 0.029(2) 0.030(2) -0.0034(18) -0.009(2) -0.0037(19)
C30 0.067(3) 0.029(2) 0.027(2) -0.0102(18) -0.005(2) 0.003(2)
C31 0.046(3) 0.036(2) 0.030(2) -0.009(2) -0.001(2) 0.011(2)
C32 0.037(2) 0.038(2) 0.029(2) -0.0061(18) -0.0028(19) 0.0082(19)
C33 0.028(2) 0.029(2) 0.032(2) 0.0017(16) -0.0091(18) -0.0038(16)
C34 0.041(3) 0.042(2) 0.029(3) 0.0089(19) -0.011(2) -0.009(2)
C35 0.020(2) 0.042(2) 0.065(3) -0.006(2) -0.010(2) 0.0001(18)
Pd2 0.01835(14) 0.02042(13) 0.02413(15) 0.00028(14) 0.00087(12) 0.00002(10)
Cl2 0.0333(5) 0.0231(5) 0.0428(6) -0.0010(4) -0.0039(4) 0.0056(4)
Fe2 0.0181(3) 0.0178(3) 0.0234(3) -0.0005(2) 0.0016(2) -0.00212(18)
P2 0.0163(5) 0.0182(4) 0.0247(5) -0.0004(4) 0.0018(4) -0.0001(3)
N21 0.051(2) 0.0281(18) 0.0260(18) 0.0036(14) 0.0076(17) 0.0061(16)
N22 0.0218(17) 0.0329(17) 0.0239(17) 0.0013(14) -0.0019(13) 0.0016(14)
O21 0.0474(19) 0.0391(16) 0.0327(17) -0.0057(13) 0.0117(15) 0.0078(14)
O22 0.056(2) 0.104(3) 0.0270(19) -0.0051(18) -0.0035(16) 0.023(2)
O23 0.058(2) 0.0438(18) 0.0353(18) -0.0026(13) -0.0013(15) 0.0101(15)
C41 0.0156(18) 0.0178(18) 0.028(2) -0.0005(15) 0.0033(16) -0.0056(14)
C42 0.022(2) 0.0206(18) 0.026(2) -0.0031(15) -0.0020(16) -0.0037(14)
C43 0.024(2) 0.037(2) 0.024(2) -0.0015(17) -0.0022(17) -0.0077(16)
C44 0.026(2) 0.0199(18) 0.031(2) -0.0068(15) 0.0024(16) -0.0054(14)
C45 0.024(2) 0.0163(18) 0.032(2) 0.0010(16) 0.0050(16) -0.0027(14)
C46 0.024(2) 0.0205(18) 0.029(2) -0.0022(15) 0.0065(17) -0.0037(15)
C47 0.019(2) 0.0247(19) 0.037(2) -0.0015(16) 0.0071(17) -0.0026(14)
C48 0.021(2) 0.031(2) 0.036(2) 0.0027(18) -0.0023(18) -0.0063(15)
C49 0.024(2) 0.027(2) 0.031(2) -0.0035(16) 0.0021(17) -0.0108(16)
C50 0.026(2) 0.0198(17) 0.032(2) 0.0014(16) 0.0041(18) -0.0046(14)
C51 0.027(2) 0.0274(19) 0.033(2) 0.0033(17) 0.0031(18) -0.0034(16)
C52 0.023(2) 0.0193(17) 0.0211(19) -0.0058(14) -0.0019(15) -0.0013(14)
C53 0.023(2) 0.0225(18) 0.034(2) -0.0028(15) 0.0014(18) -0.0033(15)
C54 0.017(2) 0.030(2) 0.045(2) -0.0080(18) 0.0005(19) 0.0005(17)
C55 0.025(2) 0.0192(18) 0.045(3) -0.0048(19) -0.003(2) 0.0049(15)
C56 0.031(3) 0.0206(18) 0.035(3) 0.0004(17) 0.002(2) -0.0003(16)
C57 0.0216(19) 0.0191(17) 0.032(2) -0.0004(16) 0.0025(18) -0.0004(14)
C58 0.020(2) 0.0147(16) 0.030(2) -0.0006(14) 0.0049(16) 0.0009(14)
C59 0.034(3) 0.034(2) 0.031(2) -0.0047(18) 0.001(2) -0.0062(18)
C60 0.047(3) 0.038(2) 0.030(2) 0.0034(18) 0.013(2) -0.008(2)
C61 0.038(3) 0.026(2) 0.048(3) 0.0038(18) 0.010(2) -0.0097(18)
C62 0.040(3) 0.034(2) 0.042(3) -0.0007(19) -0.002(2) -0.0158(19)
C63 0.035(2) 0.035(2) 0.029(2) 0.0010(17) 0.0002(19) -0.0108(18)
C64 0.061(3) 0.044(3) 0.036(3) 0.009(2) 0.004(2) 0.006(2)
C65 0.047(3) 0.047(3) 0.038(3) 0.008(2) 0.003(2) 0.023(2)
C66 0.063(4) 0.055(3) 0.053(3) 0.000(3) -0.017(3) 0.009(3)
C67 0.032(2) 0.0251(19) 0.020(2) 0.0026(15) -0.0006(18) -0.0042(17)
C68 0.031(2) 0.027(2) 0.029(2) 0.0028(17) -0.0034(18) -0.0038(17)
C69 0.044(3) 0.030(2) 0.037(3) -0.0020(19) -0.008(2) -0.006(2)
C70 0.059(3) 0.029(2) 0.044(3) -0.0147(18) -0.005(2) 0.003(2)
C71 0.043(3) 0.039(2) 0.037(3) -0.011(2) 0.002(2) 0.013(2)
C72 0.029(2) 0.033(2) 0.024(2) -0.0066(17) 0.0020(17) 0.0022(17)
C73 0.031(2) 0.031(2) 0.036(2) 0.0018(17) -0.0060(18) -0.0111(17)
C74 0.017(2) 0.049(3) 0.059(3) -0.007(2) -0.004(2) 0.0066(17)
C75 0.044(3) 0.051(3) 0.036(3) 0.007(2) -0.010(2) -0.002(2)

loop_
_atom_type_symbol
_atom_type_description
_atom_type_scat_dispersion_real
_atom_type_scat_dispersion_imag
_atom_type_scat_source
C C 0.0033 0.0016 'International Tables Vol C Tables 4.2.6.8 and 6.1.1.4'
H H 0.0000 0.0000 'International Tables Vol C Tables 4.2.6.8 and 6.1.1.4'
N N 0.0061 0.0033 'International Tables Vol C Tables 4.2.6.8 and 6.1.1.4'
O O 0.0106 0.0060 'International Tables Vol C Tables 4.2.6.8 and 6.1.1.4'
P P 0.1023 0.0942 'International Tables Vol C Tables 4.2.6.8 and 6.1.1.4'
Cl Cl 0.1484 0.1585 'International Tables Vol C Tables 4.2.6.8 and 6.1.1.4'
Fe Fe 0.3463 0.8444 'International Tables Vol C Tables 4.2.6.8 and 6.1.1.4'
Pd Pd -0.9988 1.0072 'International Tables Vol C Tables 4.2.6.8 and 6.1.1.4'

loop_
_geom_angle_atom_site_label_1
_geom_angle_atom_site_label_2
_geom_angle_atom_site_label_3
_geom_angle
C27 Pd1 N12 80.80(14)
C27 Pd1 P1 97.02(12)
N12 Pd1 P1 174.61(9)
C27 Pd1 Cl1 171.14(12)
N12 Pd1 Cl1 91.70(9)
P1 Pd1 Cl1 90.85(3)
C10 Fe1 C1 155.54(15)
C10 Fe1 C2 118.54(15)
C1 Fe1 C2 41.31(14)
C10 Fe1 C5 160.23(15)
C1 Fe1 C5 40.98(15)
C2 Fe1 C5 68.71(14)
C10 Fe1 C9 40.83(17)
C1 Fe1 C9 121.78(16)
C2 Fe1 C9 106.85(15)
C5 Fe1 C9 158.43(16)
C10 Fe1 C6 40.80(14)
C1 Fe1 C6 163.06(15)
C2 Fe1 C6 153.80(15)
C5 Fe1 C6 125.19(15)
C9 Fe1 C6 68.25(16)
C10 Fe1 C8 68.51(15)
C1 Fe1 C8 109.59(15)
C2 Fe1 C8 125.61(15)
C5 Fe1 C8 124.07(15)
C9 Fe1 C8 40.29(15)
C6 Fe1 C8 68.27(15)
C10 Fe1 C3 104.54(15)
C1 Fe1 C3 68.81(15)
C2 Fe1 C3 40.42(15)
C5 Fe1 C3 68.28(14)
C9 Fe1 C3 122.87(15)
C6 Fe1 C3 119.06(15)
C8 Fe1 C3 160.59(16)
C10 Fe1 C7 68.51(14)
C1 Fe1 C7 126.96(15)
C2 Fe1 C7 163.61(16)
C5 Fe1 C7 109.98(15)
C9 Fe1 C7 68.01(16)
C6 Fe1 C7 40.54(14)
C8 Fe1 C7 40.58(15)
C3 Fe1 C7 155.56(16)
C10 Fe1 C4 122.28(16)
C1 Fe1 C4 68.77(15)
C2 Fe1 C4 68.30(15)
C5 Fe1 C4 40.54(15)
C9 Fe1 C4 159.28(16)
C6 Fe1 C4 106.70(15)
C8 Fe1 C4 158.44(15)
C3 Fe1 C4 40.52(15)
C7 Fe1 C4 122.08(16)
C18 P1 C12 103.91(17)
C18 P1 C1 106.93(17)
C12 P1 C1 99.40(17)
C18 P1 Pd1 110.14(13)
C12 P1 Pd1 120.08(12)
C1 P1 Pd1 115.00(12)
C11 N11 C24 120.3(4)
C11 N11 H1N 129.7
C24 N11 H1N 109.9
C34 N12 C35 108.8(3)
C34 N12 C33 110.5(3)
C35 N12 C33 108.1(3)
C34 N12 Pd1 109.1(2)
C35 N12 Pd1 116.9(3)
C33 N12 Pd1 103.2(2)
C25 O13 C26 116.1(4)
C5 C1 C2 107.0(3)
C5 C1 P1 126.7(3)
C2 C1 P1 126.3(3)
C5 C1 Fe1 69.8(2)
C2 C1 Fe1 69.4(2)
P1 C1 Fe1 124.8(2)
C3 C2 C1 108.4(3)
C3 C2 Fe1 70.4(2)
C1 C2 Fe1 69.3(2)
C3 C2 H2 125.8
C1 C2 H2 125.8
Fe1 C2 H2 126.0
C2 C3 C4 108.3(3)
C2 C3 Fe1 69.2(2)
C4 C3 Fe1 69.9(2)
C2 C3 H3 125.9
C4 C3 H3 125.9
Fe1 C3 H3 126.6
C5 C4 C3 107.9(3)
C5 C4 Fe1 69.2(2)
C3 C4 Fe1 69.6(2)
C5 C4 H4 126.1
C3 C4 H4 126.1
Fe1 C4 H4 126.7
C4 C5 C1 108.5(3)
C4 C5 Fe1 70.2(2)
C1 C5 Fe1 69.2(2)
C4 C5 H5 125.8
C1 C5 H5 125.8
Fe1 C5 H5 126.4
C7 C6 C10 108.1(3)
C7 C6 C11 127.8(3)
C10 C6 C11 124.0(3)
C7 C6 Fe1 70.0(2)
C10 C6 Fe1 69.2(2)
C11 C6 Fe1 123.7(3)
C6 C7 C8 107.9(3)
C6 C7 Fe1 69.5(2)
C8 C7 Fe1 69.6(2)
C6 C7 H7 126.0
C8 C7 H7 126.0
Fe1 C7 H7 126.4
C9 C8 C7 107.9(3)
C9 C8 Fe1 69.6(2)
C7 C8 Fe1 69.8(2)
C9 C8 H8 126.0
C7 C8 H8 126.0
Fe1 C8 H8 126.1
C8 C9 C10 108.5(4)
C8 C9 Fe1 70.1(2)
C10 C9 Fe1 69.2(2)
C8 C9 H9 125.7
C10 C9 H9 125.7
Fe1 C9 H9 126.5
C6 C10 C9 107.5(3)
C6 C10 Fe1 70.0(2)
C9 C10 Fe1 70.0(2)
C6 C10 H10 126.2
C9 C10 H10 126.2
Fe1 C10 H10 125.3
O11 C11 N11 122.4(4)
O11 C11 C6 122.2(4)
N11 C11 C6 115.4(3)
C13 C12 C17 118.3(3)
C13 C12 P1 123.1(3)
C17 C12 P1 118.6(3)
C14 C13 C12 120.3(3)
C14 C13 H13 119.9
C12 C13 H13 119.9
C15 C14 C13 121.0(4)
C15 C14 H14 119.5
C13 C14 H14 119.5
C14 C15 C16 119.4(4)
C14 C15 H15 120.3
C16 C15 H15 120.3
C17 C16 C15 119.7(4)
C17 C16 H16 120.1
C15 C16 H16 120.1
C16 C17 C12 121.2(3)
C16 C17 H17 119.4
C12 C17 H17 119.4
C23 C18 C19 119.1(4)
C23 C18 P1 122.9(3)
C19 C18 P1 117.9(3)
C18 C19 C20 120.7(4)
C18 C19 H19 119.7
C20 C19 H19 119.7
C21 C20 C19 119.8(4)
C21 C20 H20 120.1
C19 C20 H20 120.1
C22 C21 C20 119.8(4)
C22 C21 H21 120.1
C20 C21 H21 120.1
C21 C22 C23 120.4(4)
C21 C22 H22 119.8
C23 C22 H22 119.8
C18 C23 C22 120.3(4)
C18 C23 H23 119.9
C22 C23 H23 119.9
N11 C24 C25 115.0(4)
N11 C24 H24A 108.5
C25 C24 H24A 108.5
N11 C24 H24B 108.5
C25 C24 H24B 108.5
H24A C24 H24B 107.5
O12 C25 O13 123.0(5)
O12 C25 C24 121.0(5)
O13 C25 C24 115.9(4)
O13 C26 H26A 109.5
O13 C26 H26B 109.5
H26A C26 H26B 109.5
O13 C26 H26C 109.5
H26A C26 H26C 109.5
H26B C26 H26C 109.5
C32 C27 C28 117.2(4)
C32 C27 Pd1 130.6(3)
C28 C27 Pd1 111.9(3)
C29 C28 C27 121.2(4)
C29 C28 C33 122.0(4)
C27 C28 C33 116.7(3)
C30 C29 C28 120.4(4)
C30 C29 H29 119.8
C28 C29 H29 119.8
C29 C30 C31 119.2(4)
C29 C30 H30 120.4
C31 C30 H30 120.4
C30 C31 C32 120.8(4)
C30 C31 H31 119.6
C32 C31 H31 119.6
C27 C32 C31 120.9(4)
C27 C32 H32 119.5
C31 C32 H32 119.5
C28 C33 N12 108.3(3)
C28 C33 H33A 110.0
N12 C33 H33A 110.0
C28 C33 H33B 110.0
N12 C33 H33B 110.0
H33A C33 H33B 108.4
N12 C34 H34A 109.5
N12 C34 H34B 109.5
H34A C34 H34B 109.5
N12 C34 H34C 109.5
H34A C34 H34C 109.5
H34B C34 H34C 109.5
N12 C35 H35A 109.5
N12 C35 H35B 109.5
H35A C35 H35B 109.5
N12 C35 H35C 109.5
H35A C35 H35C 109.5
H35B C35 H35C 109.5
C67 Pd2 N22 81.13(14)
C67 Pd2 P2 97.09(12)
N22 Pd2 P2 173.77(9)
C67 Pd2 Cl2 169.45(11)
N22 Pd2 Cl2 91.58(9)
P2 Pd2 Cl2 90.94(3)
C47 Fe2 C45 118.53(15)
C47 Fe2 C42 160.75(16)
C45 Fe2 C42 68.74(15)
C47 Fe2 C43 123.03(16)
C45 Fe2 C43 68.42(16)
C42 Fe2 C43 40.29(15)
C47 Fe2 C46 41.02(15)
C45 Fe2 C46 153.64(15)
C42 Fe2 C46 125.09(15)
C43 Fe2 C46 106.53(16)
C47 Fe2 C50 68.76(15)
C45 Fe2 C50 163.28(17)
C42 Fe2 C50 109.63(14)
C43 Fe2 C50 121.85(16)
C46 Fe2 C50 41.13(15)
C47 Fe2 C49 68.44(16)
C45 Fe2 C49 125.84(16)
C42 Fe2 C49 123.56(15)
C43 Fe2 C49 157.62(16)
C46 Fe2 C49 68.50(15)
C50 Fe2 C49 40.15(16)
C47 Fe2 C48 40.68(17)
C45 Fe2 C48 106.37(16)
C42 Fe2 C48 158.10(16)
C43 Fe2 C48 159.63(16)
C46 Fe2 C48 68.92(16)
C50 Fe2 C48 68.60(15)
C49 Fe2 C48 40.96(15)
C47 Fe2 C44 104.83(15)
C45 Fe2 C44 40.69(16)
C42 Fe2 C44 68.28(14)
C43 Fe2 C44 40.58(15)
C46 Fe2 C44 118.61(15)
C50 Fe2 C44 155.50(17)
C49 Fe2 C44 161.32(16)
C48 Fe2 C44 122.78(15)
C47 Fe2 C41 155.30(16)
C45 Fe2 C41 41.41(14)
C42 Fe2 C41 40.99(15)
C43 Fe2 C41 68.71(16)
C46 Fe2 C41 163.03(15)
C50 Fe2 C41 126.43(15)
C49 Fe2 C41 109.33(15)
C48 Fe2 C41 121.26(16)
C44 Fe2 C41 69.09(15)
C41 P2 C58 105.42(16)
C41 P2 C52 99.63(16)
C58 P2 C52 103.99(17)
C41 P2 Pd2 115.87(12)
C58 P2 Pd2 110.81(13)
C52 P2 Pd2 119.47(12)
C51 N21 C64 119.6(4)
C51 N21 H2N 122.3
C64 N21 H2N 118.0
C74 N22 C75 108.5(3)
C74 N22 C73 109.2(3)
C75 N22 C73 109.9(3)
C74 N22 Pd2 115.7(3)
C75 N22 Pd2 109.6(3)
C73 N22 Pd2 103.8(2)
C65 O23 C66 115.8(4)
C42 C41 C45 106.1(3)
C42 C41 P2 127.9(3)
C45 C41 P2 126.0(3)
C42 C41 Fe2 69.0(2)
C45 C41 Fe2 68.7(2)
P2 C41 Fe2 126.86(19)
C43 C42 C41 109.0(3)
C43 C42 Fe2 69.9(2)
C41 C42 Fe2 70.0(2)
C43 C42 H42 125.5
C41 C42 H42 125.5
Fe2 C42 H42 126.2
C42 C43 C44 108.7(4)
C42 C43 Fe2 69.8(2)
C44 C43 Fe2 70.0(2)
C42 C43 H43 125.7
C44 C43 H43 125.7
Fe2 C43 H43 126.1
C43 C44 C45 107.7(3)
C43 C44 Fe2 69.4(2)
C45 C44 Fe2 69.2(2)
C43 C44 H44 126.1
C45 C44 H44 126.1
Fe2 C44 H44 126.8
C44 C45 C41 108.5(3)
C44 C45 Fe2 70.1(2)
C41 C45 Fe2 69.9(2)
C44 C45 H45 125.8
C41 C45 H45 125.8
Fe2 C45 H45 125.8
C47 C46 C50 107.0(3)
C47 C46 C51 124.1(4)
C50 C46 C51 128.8(4)
C47 C46 Fe2 69.1(2)
C50 C46 Fe2 69.5(2)
C51 C46 Fe2 125.4(3)
C48 C47 C46 108.8(3)
C48 C47 Fe2 70.2(2)
C46 C47 Fe2 69.9(2)
C48 C47 H47 125.6
C46 C47 H47 125.6
Fe2 C47 H47 125.9
C47 C48 C49 107.1(4)
C47 C48 Fe2 69.1(2)
C49 C48 Fe2 69.4(2)
C47 C48 H48 126.4
C49 C48 H48 126.4
Fe2 C48 H48 126.6
C50 C49 C48 108.8(4)
C50 C49 Fe2 69.9(2)
C48 C49 Fe2 69.6(2)
C50 C49 H49 125.6
C48 C49 H49 125.6
Fe2 C49 H49 126.5
C49 C50 C46 108.2(3)
C49 C50 Fe2 70.0(2)
C46 C50 Fe2 69.4(2)
C49 C50 H50 125.9
C46 C50 H50 125.9
Fe2 C50 H50 126.4
O21 C51 N21 121.9(4)
O21 C51 C46 122.4(4)
N21 C51 C46 115.8(3)
C53 C52 C57 118.9(3)
C53 C52 P2 123.3(3)
C57 C52 P2 117.8(3)
C52 C53 C54 120.1(3)
C52 C53 H53 119.9
C54 C53 H53 119.9
C53 C54 C55 120.1(4)
C53 C54 H54 120.0
C55 C54 H54 120.0
C56 C55 C54 120.2(4)
C56 C55 H55 119.9
C54 C55 H55 119.9
C57 C56 C55 119.7(4)
C57 C56 H56 120.2
C55 C56 H56 120.2
C56 C57 C52 120.9(4)
C56 C57 H57 119.6
C52 C57 H57 119.6
C59 C58 C63 119.7(4)
C59 C58 P2 117.5(3)
C63 C58 P2 122.7(3)
C58 C59 C60 120.2(4)
C58 C59 H59 119.9
C60 C59 H59 119.9
C61 C60 C59 119.6(4)
C61 C60 H60 120.2
C59 C60 H60 120.2
C62 C61 C60 120.2(4)
C62 C61 H61 119.9
C60 C61 H61 119.9
C61 C62 C63 121.0(4)
C61 C62 H62 119.5
C63 C62 H62 119.5
C62 C63 C58 119.2(4)
C62 C63 H63 120.4
C58 C63 H63 120.4
N21 C64 C65 117.1(4)
N21 C64 H64A 108.0
C65 C64 H64A 108.0
N21 C64 H64B 108.0
C65 C64 H64B 108.0
H64A C64 H64B 107.3
O22 C65 O23 123.7(5)
O22 C65 C64 123.7(5)
O23 C65 C64 112.6(4)
O23 C66 H66A 109.5
O23 C66 H66B 109.5
H66A C66 H66B 109.5
O23 C66 H66C 109.5
H66A C66 H66C 109.5
H66B C66 H66C 109.5
C72 C67 C68 117.7(4)
C72 C67 Pd2 129.3(3)
C68 C67 Pd2 112.6(3)
C69 C68 C67 121.6(4)
C69 C68 C73 121.1(4)
C67 C68 C73 117.3(4)
C70 C69 C68 120.0(4)
C70 C69 H69 120.0
C68 C69 H69 120.0
C69 C70 C71 119.3(4)
C69 C70 H70 120.3
C71 C70 H70 120.3
C70 C71 C72 120.1(4)
C70 C71 H71 119.9
C72 C71 H71 119.9
C67 C72 C71 121.1(4)
C67 C72 H72 119.5
C71 C72 H72 119.5
N22 C73 C68 109.4(3)
N22 C73 H73A 109.8
C68 C73 H73A 109.8
N22 C73 H73B 109.8
C68 C73 H73B 109.8
H73A C73 H73B 108.2
N22 C74 H74A 109.5
N22 C74 H74B 109.5
H74A C74 H74B 109.5
N22 C74 H74C 109.5
H74A C74 H74C 109.5
H74B C74 H74C 109.5
N22 C75 H75A 109.5
N22 C75 H75B 109.5
H75A C75 H75B 109.5
N22 C75 H75C 109.5
H75A C75 H75C 109.5
H75B C75 H75C 109.5

loop_
_geom_bond_atom_site_label_1
_geom_bond_atom_site_label_2
_geom_bond_distance
Pd1 C27 2.017(4)
Pd1 N12 2.144(3)
Pd1 P1 2.2661(10)
Pd1 Cl1 2.4123(9)
Fe1 C10 2.035(4)
Fe1 C1 2.035(4)
Fe1 C2 2.036(4)
Fe1 C5 2.043(4)
Fe1 C9 2.045(4)
Fe1 C6 2.046(4)
Fe1 C8 2.051(4)
Fe1 C3 2.052(4)
Fe1 C7 2.053(3)
Fe1 C4 2.056(4)
P1 C18 1.816(4)
P1 C12 1.820(4)
P1 C1 1.824(4)
N11 C11 1.342(5)
N11 C24 1.450(5)
N11 H1N 0.9690
N12 C34 1.479(5)
N12 C35 1.482(5)
N12 C33 1.500(5)
O11 C11 1.228(5)
O12 C25 1.200(6)
O13 C25 1.308(6)
O13 C26 1.452(6)
C1 C5 1.427(5)
C1 C2 1.436(5)
C2 C3 1.412(6)
C2 H2 0.9300
C3 C4 1.423(5)
C3 H3 0.9300
C4 C5 1.420(5)
C4 H4 0.9300
C5 H5 0.9300
C6 C7 1.420(5)
C6 C10 1.423(5)
C6 C11 1.490(6)
C7 C8 1.423(5)
C7 H7 0.9300
C8 C9 1.411(5)
C8 H8 0.9300
C9 C10 1.423(6)
C9 H9 0.9300
C10 H10 0.9300
C12 C13 1.394(5)
C12 C17 1.397(5)
C13 C14 1.390(5)
C13 H13 0.9300
C14 C15 1.368(6)
C14 H14 0.9300
C15 C16 1.403(6)
C15 H15 0.9300
C16 C17 1.378(5)
C16 H16 0.9300
C17 H17 0.9300
C18 C23 1.385(5)
C18 C19 1.388(5)
C19 C20 1.390(6)
C19 H19 0.9300
C20 C21 1.385(6)
C20 H20 0.9300
C21 C22 1.380(6)
C21 H21 0.9300
C22 C23 1.389(5)
C22 H22 0.9300
C23 H23 0.9300
C24 C25 1.496(7)
C24 H24A 0.9700
C24 H24B 0.9700
C26 H26A 0.9600
C26 H26B 0.9600
C26 H26C 0.9600
C27 C32 1.384(6)
C27 C28 1.411(6)
C28 C29 1.390(6)
C28 C33 1.492(6)
C29 C30 1.375(7)
C29 H29 0.9300
C30 C31 1.380(7)
C30 H30 0.9300
C31 C32 1.399(6)
C31 H31 0.9300
C32 H32 0.9300
C33 H33A 0.9700
C33 H33B 0.9700
C34 H34A 0.9600
C34 H34B 0.9600
C34 H34C 0.9600
C35 H35A 0.9600
C35 H35B 0.9600
C35 H35C 0.9600
Pd2 C67 2.015(4)
Pd2 N22 2.161(3)
Pd2 P2 2.2617(10)
Pd2 Cl2 2.4119(9)
Fe2 C47 2.035(4)
Fe2 C45 2.040(4)
Fe2 C42 2.043(4)
Fe2 C43 2.044(4)
Fe2 C46 2.045(4)
Fe2 C50 2.047(3)
Fe2 C49 2.048(4)
Fe2 C48 2.050(4)
Fe2 C44 2.051(4)
Fe2 C41 2.056(3)
P2 C41 1.807(4)
P2 C58 1.825(4)
P2 C52 1.826(4)
N21 C51 1.353(5)
N21 C64 1.434(6)
N21 H2N 1.0043
N22 C74 1.471(5)
N22 C75 1.478(6)
N22 C73 1.491(5)
O21 C51 1.237(5)
O22 C65 1.195(6)
O23 C65 1.344(6)
O23 C66 1.427(6)
C41 C42 1.435(5)
C41 C45 1.448(5)
C42 C43 1.408(5)
C42 H42 0.9300
C43 C44 1.420(6)
C43 H43 0.9300
C44 C45 1.423(6)
C44 H44 0.9300
C45 H45 0.9300
C46 C47 1.429(5)
C46 C50 1.437(5)
C46 C51 1.472(6)
C47 C48 1.420(6)
C47 H47 0.9300
C48 C49 1.434(6)
C48 H48 0.9300
C49 C50 1.406(6)
C49 H49 0.9300
C50 H50 0.9300
C52 C53 1.388(5)
C52 C57 1.402(5)
C53 C54 1.388(5)
C53 H53 0.9300
C54 C55 1.390(6)
C54 H54 0.9300
C55 C56 1.381(6)
C55 H55 0.9300
C56 C57 1.379(5)
C56 H56 0.9300
C57 H57 0.9300
C58 C59 1.389(5)
C58 C63 1.391(5)
C59 C60 1.392(6)
C59 H59 0.9300
C60 C61 1.380(6)
C60 H60 0.9300
C61 C62 1.369(6)
C61 H61 0.9300
C62 C63 1.387(5)
C62 H62 0.9300
C63 H63 0.9300
C64 C65 1.500(7)
C64 H64A 0.9700
C64 H64B 0.9700
C66 H66A 0.9600
C66 H66B 0.9600
C66 H66C 0.9600
C67 C72 1.390(6)
C67 C68 1.398(6)
C68 C69 1.394(6)
C68 C73 1.492(6)
C69 C70 1.388(7)
C69 H69 0.9300
C70 C71 1.390(7)
C70 H70 0.9300
C71 C72 1.406(6)
C71 H71 0.9300
C72 H72 0.9300
C73 H73A 0.9700
C73 H73B 0.9700
C74 H74A 0.9600
C74 H74B 0.9600
C74 H74C 0.9600
C75 H75A 0.9600
C75 H75B 0.9600
C75 H75C 0.9600
